data_2241008
loop_
_publ_author_name
'Park, Ki-Min'
'Joo, Hea-Chung'
'Lee, Uk'

_publ_section_title
;
 Crystal structure of potassium sodium heptahydrogen
 hexamolybdocobaltate(III) octahydrate: an extra-protonated
 <i>B</i>-series Anderson-type heteropolyoxidometalate
;
_journal_issue 9
_journal_name_full 'Acta Crystallographica Section E'
_journal_page_first 1032
_journal_page_last 1035
_journal_paper_doi 10.1107/S2056989015014784
_journal_volume 71
_journal_year 2015
_chemical_formula_iupac 'K Na [Co Mo6 O17 (O H)7], 8H2 O'
_chemical_formula_moiety 'K +, Na +, Co H7 Mo6 O24 2-, 8(H2 O)'
_chemical_formula_structural 'Co H7 Mo6 O24, 8(H2 O), K, Na'
_chemical_formula_sum 'Co H23 K Mo6 Na O32'
_chemical_formula_weight 1231.84
_chemical_name_systematic
;Sodium potassium
hexa-\m~3~-hydroxido-\m~2~-hydroxido-heptadecaoxidocobaltate(II)hexamolybdate(VI)
octahydrate
;
_space_group_crystal_system monoclinic
_space_group_IT_number 14
_space_group_name_Hall '-P 2yn'
_space_group_name_H-M_alt 'P 1 21/n 1'
_symmetry_space_group_name_Hall '-P 2yn'
_symmetry_space_group_name_H-M 'P 1 21/n 1'
_atom_sites_solution_hydrogens difmap
_atom_sites_solution_primary direct
_atom_sites_solution_secondary difmap
_cell_angle_alpha 90
_cell_angle_beta 99.6660(10)
_cell_angle_gamma 90
_cell_formula_units_Z 4
_cell_length_a 10.9758(5)
_cell_length_b 20.7702(9)
_cell_length_c 12.7906(6)
_cell_measurement_reflns_used 5031
_cell_measurement_temperature 173(2)
_cell_measurement_theta_max 28.22
_cell_measurement_theta_min 2.47
_cell_volume 2874.5(2)
_computing_cell_refinement
;
<i>SAINT</i> (Bruker, 2009)
;
_computing_data_collection
;
<i>APEX2</i> (Bruker, 2009)
;
_computing_data_reduction
;
<i>SAINT</i> (Bruker, 2009)
;
_computing_molecular_graphics
;
ORTEP-3 for Windows (Farrugia, 2012),
PLATON (Spek, 2009) and
DIAMOND (Brandenburg, 1998)
;
_computing_publication_material
;
<i>SHELXL2014</i> (Sheldrick, 2015)
;
_computing_structure_refinement
;
<i>SHELXL2014</i> (Sheldrick, 2015)
;
_computing_structure_solution
;
<i>SHELXS97</i> (Sheldrick, 2008)
;
_diffrn_ambient_temperature 173(2)
_diffrn_detector_area_resol_mean 10.0
_diffrn_measured_fraction_theta_full 0.993
_diffrn_measured_fraction_theta_max 0.941
_diffrn_measurement_device_type 'Bruker SMART APEXII CCD'
_diffrn_measurement_method '\f and \w scans'
_diffrn_radiation_type MoK\a
_diffrn_radiation_wavelength 0.71073
_diffrn_reflns_av_R_equivalents 0.0429
_diffrn_reflns_limit_h_max 14
_diffrn_reflns_limit_h_min -14
_diffrn_reflns_limit_k_max 10
_diffrn_reflns_limit_k_min -27
_diffrn_reflns_limit_l_max 16
_diffrn_reflns_limit_l_min -16
_diffrn_reflns_number 17925
_diffrn_reflns_theta_full 25.242
_diffrn_reflns_theta_max 28.272
_diffrn_reflns_theta_min 1.889
_exptl_absorpt_coefficient_mu 3.372
_exptl_absorpt_correction_T_max 0.838
_exptl_absorpt_correction_T_min 0.669
_exptl_absorpt_correction_type multi-scan
_exptl_absorpt_process_details
;
(<i>SADABS</i>; Bruker, 2009)
;
_exptl_crystal_colour blue
_exptl_crystal_density_diffrn 2.846
_exptl_crystal_description block
_exptl_crystal_F_000 2352
_exptl_crystal_size_max 0.200
_exptl_crystal_size_mid 0.100
_exptl_crystal_size_min 0.050
_refine_diff_density_max 1.020
_refine_diff_density_min -1.064
_refine_ls_extinction_coef 0.00011(2)
_refine_ls_extinction_expression Fc^*^=kFc[1+0.001xFc^2^\l^3^/sin(2\q)]^-1/4^
_refine_ls_extinction_method
;
<i>SHELXL2014</i> (Sheldrick, 2015)
;
_refine_ls_goodness_of_fit_ref 1.055
_refine_ls_hydrogen_treatment refxyz
_refine_ls_matrix_type full
_refine_ls_number_parameters 449
_refine_ls_number_reflns 6701
_refine_ls_number_restraints 31
_refine_ls_restrained_S_all 1.053
_refine_ls_R_factor_all 0.0775
_refine_ls_R_factor_gt 0.0414
_refine_ls_shift/su_max 0.001
_refine_ls_shift/su_mean 0.000
_refine_ls_structure_factor_coef Fsqd
_refine_ls_weighting_details 'w=1/[\s^2^(Fo^2^)+(0.0192P)^2^+12.1333P] where P=(Fo^2^+2Fc^2^)/3'
_refine_ls_weighting_scheme calc
_refine_ls_wR_factor_gt 0.0713
_refine_ls_wR_factor_ref 0.0808
_reflns_number_gt 4416
_reflns_number_total 6701
_reflns_threshold_expression I>2\s(I)
_cod_data_source_file br2252sup1.cf
_cod_data_source_block I
_cod_database_code 2241008
_shelx_space_group_comment
;
The symmetry employed for this shelxl refinement is uniquely defined
by the following loop, which should always be used as a source of
symmetry information in preference to the above space-group names.
They are only intended as comments.
;
_shelx_estimated_absorpt_t_min 0.552
_shelx_estimated_absorpt_t_max 0.850

loop_
_space_group_symop_operation_xyz
'x, y, z'
'-x+1/2, y+1/2, -z+1/2'
'-x, -y, -z'
'x-1/2, -y-1/2, z-1/2'

loop_
_atom_site_type_symbol
_atom_site_label
_atom_site_fract_x
_atom_site_fract_y
_atom_site_fract_z
_atom_site_U_iso_or_equiv
_atom_site_adp_type
_atom_site_calc_flag
_atom_site_occupancy
Mo Mo1 0.53782(5) 0.10915(3) 0.53624(4) 0.01162(13) Uani d 1
Mo Mo2 0.71702(5) 0.24276(3) 0.53614(4) 0.01042(12) Uani d 1
Mo Mo3 0.58803(5) 0.38359(3) 0.47083(4) 0.01109(12) Uani d 1
Mo Mo4 0.28516(5) 0.39351(3) 0.39378(4) 0.01036(12) Uani d 1
Mo Mo5 0.10877(5) 0.25896(3) 0.38934(4) 0.01082(12) Uani d 1
Mo Mo6 0.23869(5) 0.11899(3) 0.45827(4) 0.01178(13) Uani d 1
Co Co1 0.41250(8) 0.25144(4) 0.46414(7) 0.00890(16) Uani d 1
K K1 0.3893(4) 0.0424(2) 0.2202(3) 0.0427(10) Uani d 0.5
K K2 -0.0640(5) 0.4290(3) 0.5040(4) 0.0659(14) Uani d 0.5
Na Na1 0.1547(3) 0.01011(12) 0.7104(2) 0.0225(6) Uani d 1
O O1C 0.5469(4) 0.1996(2) 0.4361(3) 0.0099(9) Uani d 1
H H1 0.552(6) 0.192(3) 0.372(3) 0.015 Uiso d 1
O O2C 0.5375(4) 0.2937(2) 0.5617(3) 0.0093(9) Uani d 1
H H2 0.530(6) 0.292(3) 0.624(3) 0.014 Uiso d 1
O O3C 0.4390(4) 0.3205(2) 0.3718(3) 0.0086(9) Uani d 1
H H3 0.455(6) 0.310(3) 0.312(3) 0.013 Uiso d 1
O O4C 0.2764(4) 0.3033(2) 0.4915(3) 0.0093(9) Uani d 1
H H4 0.285(6) 0.307(3) 0.557(2) 0.014 Uiso d 1
O O5C 0.2891(4) 0.2085(2) 0.3653(3) 0.0108(9) Uani d 1
H H5 0.299(6) 0.210(3) 0.302(3) 0.016 Uiso d 1
O O6C 0.3851(4) 0.1826(2) 0.5565(3) 0.0108(9) Uani d 1
H H6 0.365(6) 0.181(3) 0.615(3) 0.016 Uiso d 1
O O7B 0.6477(4) 0.1741(2) 0.6169(3) 0.0111(9) Uani d 1
H H7 0.664(6) 0.171(3) 0.7129(13) 0.017 Uiso d 1
O O8B 0.6943(4) 0.3130(2) 0.4423(3) 0.0125(9) Uani d 1
O O9B 0.4270(4) 0.4140(2) 0.4939(3) 0.0120(9) Uani d 1
O O10B 0.1788(4) 0.3281(2) 0.3095(3) 0.0109(9) Uani d 1
O O11B 0.1319(4) 0.1898(2) 0.4860(3) 0.0117(9) Uani d 1
O O12B 0.3973(4) 0.0895(2) 0.4323(3) 0.0127(9) Uani d 1
O O13T 0.5124(4) 0.0676(2) 0.6458(4) 0.0198(11) Uani d 1
O O14T 0.6444(4) 0.0669(2) 0.4824(4) 0.0210(11) Uani d 1
O O15T 0.8019(4) 0.2762(2) 0.6482(3) 0.0162(10) Uani d 1
O O16T 0.8163(4) 0.1981(2) 0.4768(3) 0.0176(10) Uani d 1
O O17T 0.6726(4) 0.4151(2) 0.5825(3) 0.0194(11) Uani d 1
O O18T 0.6115(4) 0.4313(2) 0.3682(3) 0.0191(11) Uani d 1
O O19T 0.3029(4) 0.4388(2) 0.2856(3) 0.0152(10) Uani d 1
O O20T 0.1757(4) 0.4314(2) 0.4505(3) 0.0179(10) Uani d 1
O O21T 0.0045(4) 0.3034(2) 0.4433(3) 0.0158(10) Uani d 1
O O22T 0.0288(4) 0.2243(2) 0.2763(3) 0.0152(10) Uani d 1
O O23T 0.1523(4) 0.0867(2) 0.3471(3) 0.0185(10) Uani d 1
O O24T 0.2177(4) 0.0719(2) 0.5621(4) 0.0195(11) Uani d 1
O O1W 0.8736(5) 0.0678(3) 0.4260(4) 0.0275(12) Uani d 1
H H1A 0.889(6) 0.1078(16) 0.427(6) 0.041 Uiso d 1
H H1B 0.796(3) 0.067(3) 0.430(6) 0.041 Uiso d 1
O O2W 0.5288(4) 0.1640(2) 0.2360(4) 0.0182(10) Uani d 1
H H2A 0.601(3) 0.169(3) 0.223(5) 0.027 Uiso d 1
H H2B 0.484(5) 0.187(3) 0.193(5) 0.027 Uiso d 1
O O3W 0.4675(4) 0.4437(3) 0.1413(4) 0.0241(11) Uani d 1
H H3A 0.450(6) 0.452(4) 0.077(2) 0.036 Uiso d 1
H H3B 0.403(4) 0.445(4) 0.168(5) 0.036 Uiso d 1
O O4W 0.4278(4) 0.4240(2) 0.7072(3) 0.0184(10) Uani d 1
H H4A 0.497(4) 0.416(4) 0.744(4) 0.028 Uiso d 1
H H4B 0.436(6) 0.426(4) 0.643(2) 0.028 Uiso d 1
O O5W 0.3599(5) 0.0204(3) 0.7925(4) 0.0372(14) Uani d 1
H H5A 0.391(8) 0.048(3) 0.757(5) 0.056 Uiso d 1
H H5B 0.385(8) 0.029(4) 0.857(2) 0.056 Uiso d 1
O O6W 0.5384(5) 0.3204(2) 0.1861(4) 0.0217(11) Uani d 1
H H6A 0.526(7) 0.303(3) 0.127(3) 0.033 Uiso d 1
H H6B 0.526(7) 0.3600(14) 0.176(5) 0.033 Uiso d 1
O O7W 0.2948(4) 0.1969(3) 0.7441(4) 0.0247(12) Uani d 1
H H7A 0.322(6) 0.188(4) 0.805(3) 0.037 Uiso d 1
H H7B 0.222(3) 0.185(4) 0.730(5) 0.037 Uiso d 1
O O8W 0.2654(4) 0.3256(2) 0.6919(3) 0.0193(11) Uani d 1
H H8A 0.284(6) 0.293(2) 0.728(5) 0.029 Uiso d 1
H H8B 0.319(5) 0.354(2) 0.705(5) 0.029 Uiso d 1

loop_
_atom_site_aniso_label
_atom_site_aniso_U_11
_atom_site_aniso_U_22
_atom_site_aniso_U_33
_atom_site_aniso_U_12
_atom_site_aniso_U_13
_atom_site_aniso_U_23
Mo1 0.0123(3) 0.0096(3) 0.0125(3) 0.0008(2) 0.0008(2) 0.0011(2)
Mo2 0.0084(2) 0.0118(3) 0.0107(3) -0.0002(2) 0.0006(2) 0.0000(2)
Mo3 0.0110(2) 0.0106(3) 0.0112(3) -0.0017(2) 0.0005(2) 0.0006(2)
Mo4 0.0111(2) 0.0097(3) 0.0103(3) 0.0016(2) 0.0018(2) 0.0003(2)
Mo5 0.0089(2) 0.0133(3) 0.0098(3) -0.0002(2) 0.0002(2) -0.0002(2)
Mo6 0.0117(3) 0.0112(3) 0.0119(3) -0.0029(2) 0.0004(2) 0.0016(2)
Co1 0.0090(3) 0.0093(4) 0.0084(3) 0.0008(3) 0.0013(3) 0.0002(3)
K1 0.045(2) 0.038(2) 0.044(2) 0.0036(19) 0.0044(18) -0.0032(18)
K2 0.063(3) 0.068(4) 0.070(3) 0.007(3) 0.021(3) -0.006(3)
Na1 0.0272(14) 0.0186(14) 0.0212(13) -0.0012(13) 0.0029(11) -0.0004(13)
O1C 0.011(2) 0.009(2) 0.010(2) -0.0001(18) 0.0010(18) -0.0016(18)
O2C 0.011(2) 0.008(2) 0.008(2) -0.0004(17) -0.0007(18) 0.0012(18)
O3C 0.013(2) 0.009(2) 0.004(2) -0.0002(18) 0.0027(17) -0.0003(17)
O4C 0.010(2) 0.009(2) 0.009(2) 0.0023(17) 0.0029(18) -0.0010(18)
O5C 0.010(2) 0.016(2) 0.006(2) -0.0056(18) 0.0015(18) -0.0016(18)
O6C 0.014(2) 0.010(2) 0.008(2) -0.0010(18) 0.0041(18) 0.0010(18)
O7B 0.013(2) 0.013(2) 0.006(2) 0.0014(18) -0.0027(17) -0.0005(17)
O8B 0.011(2) 0.014(2) 0.014(2) 0.0002(18) 0.0057(18) 0.0032(18)
O9B 0.012(2) 0.013(2) 0.010(2) -0.0009(18) 0.0009(17) -0.0053(18)
O10B 0.012(2) 0.011(2) 0.009(2) 0.0002(18) -0.0007(17) 0.0010(17)
O11B 0.011(2) 0.013(2) 0.013(2) 0.0011(18) 0.0051(18) 0.0001(18)
O12B 0.011(2) 0.014(2) 0.012(2) -0.0031(18) -0.0013(18) -0.0013(18)
O13T 0.021(3) 0.019(3) 0.018(2) -0.004(2) -0.001(2) 0.006(2)
O14T 0.020(2) 0.020(3) 0.023(3) 0.007(2) 0.006(2) -0.007(2)
O15T 0.015(2) 0.019(3) 0.013(2) -0.002(2) -0.0006(19) 0.0007(19)
O16T 0.017(2) 0.015(3) 0.021(2) 0.005(2) 0.006(2) 0.001(2)
O17T 0.015(2) 0.023(3) 0.018(2) -0.002(2) -0.0047(19) -0.003(2)
O18T 0.024(3) 0.018(3) 0.017(2) 0.000(2) 0.006(2) 0.007(2)
O19T 0.016(2) 0.015(2) 0.014(2) -0.0007(18) 0.003(2) 0.0028(19)
O20T 0.016(2) 0.020(3) 0.018(2) 0.002(2) 0.0050(19) -0.002(2)
O21T 0.014(2) 0.016(2) 0.019(2) -0.0010(19) 0.0082(19) -0.003(2)
O22T 0.013(2) 0.020(3) 0.012(2) -0.0023(19) -0.0017(18) 0.0009(19)
O23T 0.016(2) 0.017(3) 0.021(2) -0.005(2) -0.001(2) -0.004(2)
O24T 0.018(2) 0.021(3) 0.019(2) -0.002(2) 0.003(2) 0.003(2)
O1W 0.036(3) 0.024(3) 0.023(3) 0.003(3) 0.007(2) -0.004(2)
O2W 0.015(2) 0.021(3) 0.020(3) 0.002(2) 0.005(2) -0.003(2)
O3W 0.025(3) 0.031(3) 0.018(2) 0.003(2) 0.009(2) 0.001(2)
O4W 0.021(2) 0.022(3) 0.012(2) 0.005(2) 0.0032(19) -0.002(2)
O5W 0.029(3) 0.057(4) 0.025(3) 0.002(3) 0.003(3) 0.015(3)
O6W 0.030(3) 0.018(3) 0.019(2) -0.002(2) 0.008(2) 0.001(2)
O7W 0.021(3) 0.038(3) 0.016(3) -0.003(2) 0.007(2) 0.002(2)
O8W 0.020(2) 0.024(3) 0.013(2) -0.006(2) 0.003(2) -0.004(2)

loop_
_atom_type_symbol
_atom_type_description
_atom_type_scat_dispersion_real
_atom_type_scat_dispersion_imag
_atom_type_scat_source
H H 0.0000 0.0000 'International Tables Vol C Tables 4.2.6.8 and 6.1.1.4'
Co Co 0.3494 0.9721 'International Tables Vol C Tables 4.2.6.8 and 6.1.1.4'
Mo Mo -1.6832 0.6857 'International Tables Vol C Tables 4.2.6.8 and 6.1.1.4'
O O 0.0106 0.0060 'International Tables Vol C Tables 4.2.6.8 and 6.1.1.4'
Na Na 0.0362 0.0249 'International Tables Vol C Tables 4.2.6.8 and 6.1.1.4'
K K 0.2009 0.2494 'International Tables Vol C Tables 4.2.6.8 and 6.1.1.4'

loop_
_geom_angle_atom_site_label_1
_geom_angle_atom_site_label_2
_geom_angle_atom_site_label_3
_geom_angle_site_symmetry_1
_geom_angle_site_symmetry_3
_geom_angle
Mo1 O7B Mo2 . . 118.12(19)
Mo2 O8B Mo3 . . 119.0(2)
Mo4 O9B Mo3 . . 119.3(2)
Mo4 O10B Mo5 . . 117.23(19)
Mo5 O11B Mo6 . . 118.3(2)
Mo1 O12B Mo6 . . 117.4(2)
O14T Mo1 O13T . . 106.9(2)
O14T Mo1 O12B . . 98.0(2)
O13T Mo1 O12B . . 103.87(19)
O14T Mo1 O7B . . 99.3(2)
O13T Mo1 O7B . . 94.91(19)
O12B Mo1 O7B . . 149.46(18)
O14T Mo1 O1C . . 95.71(19)
O13T Mo1 O1C . . 154.61(19)
O12B Mo1 O1C . . 83.77(16)
O7B Mo1 O1C . . 69.63(15)
O14T Mo1 O6C . . 161.41(19)
O13T Mo1 O6C . . 91.12(19)
O12B Mo1 O6C . . 72.70(16)
O7B Mo1 O6C . . 83.21(16)
O1C Mo1 O6C . . 67.73(15)
O16T Mo2 O15T . . 107.1(2)
O16T Mo2 O8B . . 99.4(2)
O15T Mo2 O8B . . 102.4(2)
O16T Mo2 O7B . . 99.8(2)
O15T Mo2 O7B . . 93.30(18)
O8B Mo2 O7B . . 150.30(17)
O16T Mo2 O1C . . 93.51(18)
O15T Mo2 O1C . . 155.67(18)
O8B Mo2 O1C . . 86.44(16)
O7B Mo2 O1C . . 70.01(15)
O16T Mo2 O2C . . 159.74(18)
O15T Mo2 O2C . . 93.03(17)
O8B Mo2 O2C . . 73.14(16)
O7B Mo2 O2C . . 81.06(16)
O1C Mo2 O2C . . 67.59(15)
O18T Mo3 O17T . . 107.0(2)
O18T Mo3 O9B . . 100.8(2)
O17T Mo3 O9B . . 97.41(19)
O18T Mo3 O8B . . 97.0(2)
O17T Mo3 O8B . . 100.8(2)
O9B Mo3 O8B . . 149.52(18)
O18T Mo3 O3C . . 95.35(18)
O17T Mo3 O3C . . 156.84(19)
O9B Mo3 O3C . . 71.88(15)
O8B Mo3 O3C . . 82.01(16)
O18T Mo3 O2C . . 159.84(19)
O17T Mo3 O2C . . 91.83(18)
O9B Mo3 O2C . . 83.43(16)
O8B Mo3 O2C . . 71.85(16)
O3C Mo3 O2C . . 67.00(14)
O20T Mo4 O19T . . 106.0(2)
O20T Mo4 O9B . . 99.62(19)
O19T Mo4 O9B . . 103.35(19)
O20T Mo4 O10B . . 98.97(19)
O19T Mo4 O10B . . 94.22(18)
O9B Mo4 O10B . . 149.70(18)
O20T Mo4 O4C . . 92.86(19)
O19T Mo4 O4C . . 157.33(18)
O9B Mo4 O4C . . 85.36(17)
O10B Mo4 O4C . . 69.99(15)
O20T Mo4 O3C . . 159.40(18)
O19T Mo4 O3C . . 94.43(17)
O9B Mo4 O3C . . 72.33(16)
O10B Mo4 O3C . . 81.98(15)
O4C Mo4 O3C . . 67.98(15)
O21T Mo5 O22T . . 106.6(2)
O21T Mo5 O11B . . 99.98(19)
O22T Mo5 O11B . . 103.08(19)
O21T Mo5 O10B . . 99.22(19)
O22T Mo5 O10B . . 93.26(18)
O11B Mo5 O10B . . 149.96(17)
O21T Mo5 O4C . . 94.70(18)
O22T Mo5 O4C . . 154.94(18)
O11B Mo5 O4C . . 85.68(16)
O10B Mo5 O4C . . 69.90(15)
O21T Mo5 O5C . . 161.85(17)
O22T Mo5 O5C . . 91.50(17)
O11B Mo5 O5C . . 73.56(16)
O10B Mo5 O5C . . 81.08(16)
O4C Mo5 O5C . . 68.21(15)
O24T Mo6 O23T . . 107.2(2)
O24T Mo6 O12B . . 101.4(2)
O23T Mo6 O12B . . 97.07(19)
O24T Mo6 O11B . . 97.3(2)
O23T Mo6 O11B . . 100.39(19)
O12B Mo6 O11B . . 149.29(18)
O24T Mo6 O6C . . 94.50(19)
O23T Mo6 O6C . . 157.64(19)
O12B Mo6 O6C . . 72.95(16)
O11B Mo6 O6C . . 81.53(16)
O24T Mo6 O5C . . 159.63(19)
O23T Mo6 O5C . . 92.00(18)
O12B Mo6 O5C . . 82.35(16)
O11B Mo6 O5C . . 72.04(16)
O6C Mo6 O5C . . 67.21(14)
O2C Co1 O1C . . 83.63(18)
O2C Co1 O6C . . 96.33(18)
O1C Co1 O6C . . 84.32(18)
O2C Co1 O5C . . 179.2(2)
O1C Co1 O5C . . 95.56(18)
O6C Co1 O5C . . 83.83(18)
O2C Co1 O3C . . 83.78(17)
O1C Co1 O3C . . 96.02(18)
O6C Co1 O3C . . 179.6(2)
O5C Co1 O3C . . 96.07(17)
O2C Co1 O4C . . 96.82(18)
O1C Co1 O4C . . 179.5(2)
O6C Co1 O4C . . 95.66(18)
O5C Co1 O4C . . 83.99(18)
O3C Co1 O4C . . 83.99(18)
O17T K1 O12B 4_565 . 111.63(18)
O17T K1 O2W 4_565 . 98.47(17)
O12B K1 O2W . . 73.14(15)
O17T K1 O13T 4_565 3_656 141.7(2)
O12B K1 O13T . 3_656 76.40(16)
O2W K1 O13T . 3_656 119.31(18)
O17T K1 O19T 4_565 2_545 72.37(15)
O12B K1 O19T . 2_545 100.20(17)
O2W K1 O19T . 2_545 166.19(19)
O13T K1 O19T 3_656 2_545 69.30(14)
K2 K1 O19T 4_665 2_545 110.61(18)
O17T K1 O5W 4_565 3_656 139.4(2)
O12B K1 O5W . 3_656 107.96(17)
O2W K1 O5W . 3_656 84.68(18)
O13T K1 O5W 3_656 3_656 57.22(15)
K2 K1 O5W 4_665 3_656 74.83(17)
O19T K1 O5W 2_545 3_656 109.03(18)
O17T K1 O20T 4_565 2_545 74.43(15)
O12B K1 O20T . 2_545 149.92(19)
O2W K1 O20T . 2_545 136.46(19)
O13T K1 O20T 3_656 2_545 81.66(16)
K2 K1 O20T 4_665 2_545 63.66(15)
O19T K1 O20T 2_545 2_545 52.21(13)
O5W K1 O20T 3_656 2_545 75.85(16)
O17T K1 O23T 4_565 . 65.64(14)
O12B K1 O23T . . 50.53(12)
O2W K1 O23T . . 99.51(16)
O13T K1 O23T 3_656 . 99.58(16)
K2 K1 O23T 4_665 . 130.99(18)
O19T K1 O23T 2_545 . 67.49(14)
O5W K1 O23T 3_656 . 154.08(18)
O20T K1 O23T 2_545 . 114.93(16)
O20T K2 O17T . 1_455 174.2(2)
O21T K2 O17T . 1_455 107.0(2)
O5W K2 O17T 4_565 1_455 101.0(2)
K1 K2 O17T 4_566 1_455 54.70(13)
O20T K2 O20T . 3_566 115.0(2)
O21T K2 O20T . 3_566 172.2(2)
O5W K2 O20T 4_565 3_566 77.54(19)
K1 K2 O20T 4_566 3_566 61.43(14)
O17T K2 O20T 1_455 3_566 68.79(15)
O3W Na1 O5W 4_566 . 150.1(2)
O3W Na1 O4W 4_566 2_546 95.9(2)
O5W Na1 O4W . 2_546 106.6(2)
O3W Na1 O1W 4_566 3_656 90.2(2)
O5W Na1 O1W . 3_656 113.2(2)
O4W Na1 O1W 2_546 3_656 78.19(19)
O3W Na1 O18T 4_566 4_566 80.04(18)
O5W Na1 O18T . 4_566 83.7(2)
O4W Na1 O18T 2_546 4_566 82.32(18)
O1W Na1 O18T 3_656 4_566 157.2(2)
O3W Na1 O24T 4_566 . 80.59(18)
O5W Na1 O24T . . 85.70(19)
O4W Na1 O24T 2_546 . 156.9(2)
O1W Na1 O24T 3_656 . 78.99(19)
O18T Na1 O24T 4_566 . 119.07(18)
Co1 O1C Mo2 . . 105.09(18)
Co1 O1C Mo1 . . 104.52(18)
Mo2 O1C Mo1 . . 96.78(15)
Co1 O2C Mo2 . . 103.52(18)
Co1 O2C Mo3 . . 104.42(17)
Mo2 O2C Mo3 . . 90.92(15)
Co1 O3C Mo3 . . 104.78(17)
Co1 O3C Mo4 . . 103.09(17)
Mo3 O3C Mo4 . . 91.48(15)
Co1 O4C Mo4 . . 104.91(18)
Co1 O4C Mo5 . . 104.39(18)
Mo4 O4C Mo5 . . 97.09(15)
Co1 O5C Mo5 . . 103.25(18)
Co1 O5C Mo6 . . 103.77(17)
Mo5 O5C Mo6 . . 90.68(15)
Co1 O6C Mo6 . . 105.19(18)
Co1 O6C Mo1 . . 103.42(18)
Mo6 O6C Mo1 . . 90.73(15)
Mo1 O7B O10B . 4_666 119.0(2)
Mo2 O7B O10B . 4_666 122.7(2)
H1A O1W H1B . . 103(4)
H2A O2W H2B . . 106(4)
H3A O3W H3B . . 109(4)
H4A O4W H4B . . 108(4)
H5A O5W H5B . . 107(5)
H6A O6W H6B . . 107(4)
H7A O7W H7B . . 110(5)
H8A O8W H8B . . 112(4)

loop_
_geom_bond_atom_site_label_1
_geom_bond_atom_site_label_2
_geom_bond_site_symmetry_2
_geom_bond_distance
Mo1 O7B . 1.980(4)
Mo1 O12B . 1.904(4)
Mo2 O7B . 1.985(4)
Mo2 O8B . 1.879(4)
Mo3 O8B . 1.946(4)
Mo3 O9B . 1.946(4)
Mo4 O9B . 1.892(4)
Mo4 O10B . 1.987(4)
Mo5 O10B . 1.990(4)
Mo5 O11B . 1.885(4)
Mo6 O11B . 1.950(4)
Mo6 O12B . 1.927(4)
Mo1 O14T . 1.698(4)
Mo1 O13T . 1.708(5)
Mo1 O1C . 2.285(4)
Mo1 O6C . 2.314(4)
Mo2 O16T . 1.703(4)
Mo2 O15T . 1.719(4)
Mo2 O1C . 2.264(4)
Mo2 O2C . 2.308(4)
Mo3 O18T . 1.698(4)
Mo3 O17T . 1.698(4)
Mo3 O3C . 2.302(4)
Mo3 O2C . 2.316(4)
Mo4 O20T . 1.698(4)
Mo4 O19T . 1.712(4)
Mo4 O4C . 2.264(4)
Mo4 O3C . 2.321(4)
Mo5 O21T . 1.704(4)
Mo5 O22T . 1.718(4)
Mo5 O4C . 2.266(4)
Mo5 O5C . 2.305(4)
Mo6 O24T . 1.696(5)
Mo6 O23T . 1.708(4)
Mo6 O6C . 2.287(4)
Mo6 O5C . 2.324(4)
Co1 O2C . 1.906(4)
Co1 O1C . 1.908(4)
Co1 O6C . 1.910(4)
Co1 O5C . 1.911(4)
Co1 O3C . 1.911(4)
Co1 O4C . 1.920(4)
K1 O17T 4_565 2.852(6)
K1 O12B . 2.871(6)
K1 O2W . 2.943(6)
K1 O13T 3_656 2.950(6)
K1 K2 4_665 2.956(6)
K1 O19T 2_545 3.006(6)
K1 O5W 3_656 3.076(7)
K1 O20T 2_545 3.173(6)
K1 O23T . 3.415(6)
K1 Mo4 2_545 3.797(4)
K2 O20T . 2.828(6)
K2 O21T . 2.858(7)
K2 O5W 4_565 2.893(8)
K2 O17T 1_455 3.229(7)
K2 O20T 3_566 3.237(7)
K2 Mo3 1_455 3.888(5)
Na1 O3W 4_566 2.306(6)
Na1 O5W . 2.329(6)
Na1 O4W 2_546 2.335(5)
Na1 O1W 3_656 2.361(6)
Na1 O18T 4_566 2.471(5)
Na1 O24T . 2.483(5)
Na1 H5A . 2.68(7)
O1C H1 . 0.85(3)
O2C H2 . 0.81(3)
O3C H3 . 0.84(3)
O4C H4 . 0.84(3)
O5C H5 . 0.83(3)
O6C H6 . 0.82(3)
O7B O10B 4_666 2.430(5)
O7B H7 . 1.213(16)
O13T K1 3_656 2.950(6)
O17T K1 4_666 2.852(6)
O17T K2 1_655 3.228(7)
O18T Na1 4_665 2.471(5)
O19T K1 2 3.006(6)
O20T K1 2 3.172(6)
O20T K2 3_566 3.237(7)
O1W H1A . 0.85(3)
O1W H1B . 0.86(3)
O2W H2A . 0.85(3)
O2W H2B . 0.83(3)
O3W H3A . 0.83(3)
O3W H3B . 0.83(3)
O4W H4A . 0.84(3)
O4W H4B . 0.84(3)
O5W H5A . 0.84(3)
O5W H5B . 0.85(3)
O6W H6A . 0.83(3)
O6W H6B . 0.84(3)
O7W H7A . 0.81(3)
O7W H7B . 0.82(3)
O8W H8A . 0.82(3)
O8W H8B . 0.83(3)

loop_
_geom_hbond_atom_site_label_D
_geom_hbond_atom_site_label_H
_geom_hbond_atom_site_label_A
_geom_hbond_site_symmetry_A
_geom_hbond_distance_DH
_geom_hbond_distance_HA
_geom_hbond_distance_DA
_geom_hbond_angle_DHA
O1C H1 O2W . 0.85(3) 1.81(3) 2.639(6) 167(7)
O2C H2 O22T 4_666 0.81(3) 1.98(3) 2.787(6) 170(7)
O3C H3 O6W . 0.84(3) 1.99(4) 2.775(6) 154(6)
O4C H4 O8W . 0.84(3) 1.81(3) 2.627(6) 165(7)
O5C H5 O15T 4_565 0.83(3) 1.99(3) 2.822(6) 171(7)
O6C H6 O7W . 0.82(3) 1.96(3) 2.761(6) 165(7)
O7B H7 O10B 4_666 1.213(16) 1.220(16) 2.430(5) 175(6)
O1W H1B O14T . 0.86(3) 1.89(4) 2.731(7) 163(8)
O1W H1A O16T . 0.85(3) 2.18(5) 2.878(7) 140(6)
O2W H2A O8W 4_665 0.85(3) 1.91(3) 2.757(6) 176(7)
O2W H2B O15T 4_565 0.83(3) 2.13(4) 2.841(6) 145(6)
O3W H3B O19T . 0.83(3) 2.01(3) 2.792(7) 156(6)
O3W H3A O1W 4_565 0.83(3) 2.02(4) 2.784(7) 154(8)
O4W H4A O23T 4_666 0.84(3) 1.97(3) 2.800(6) 167(7)
O4W H4B O9B . 0.84(3) 1.91(3) 2.734(6) 167(7)
O6W H6B O3W . 0.84(3) 1.88(3) 2.709(7) 169(7)
O6W H6A O11B 4_665 0.83(3) 2.31(6) 2.921(6) 131(6)
O7W H7A O8B 4_566 0.81(3) 2.42(6) 2.937(6) 122(6)
O7W H7B O6W 4_566 0.82(3) 2.00(3) 2.811(7) 166(8)
O8W H8B O4W . 0.83(3) 1.88(3) 2.697(7) 168(7)
O8W H8A O7W . 0.82(3) 2.01(4) 2.761(8) 151(7)

_cod_database_fobs_code 2241008
